data_2005775
loop_
_publ_author_name
'Blake, A. J.'
'Danks, J. P.'
'Parsons, S.'
'Schr\"oder, M.'

_publ_section_title
;
 4,7-Bis(2-thiophenoyl)-1-thia-4,7-diazacyclononane
;
_journal_issue 12
_journal_name_full 'Acta Crystallographica Section C'
_journal_page_first 3062
_journal_page_last 3064
_journal_paper_doi 10.1107/S0108270196012012
_journal_volume 52
_journal_year 1996
_chemical_formula_moiety 'C16 H18 N2 O2 S3'
_chemical_formula_sum 'C16 H18 N2 O2 S3'
_chemical_formula_weight 366.50
_chemical_name_systematic
;
 ?
;
_space_group_IT_number 14
_symmetry_cell_setting monoclinic
_symmetry_space_group_name_Hall '-P 2ybc'
_symmetry_space_group_name_H-M 'P 1 21/c 1'
_audit_creation_method SHELXL
_cell_angle_alpha 90.00
_cell_angle_beta 106.94(2)
_cell_angle_gamma 90.00
_cell_formula_units_Z 4
_cell_length_a 10.246(3)
_cell_length_b 16.104(5)
_cell_length_c 10.462(5)
_cell_measurement_reflns_used 16
_cell_measurement_temperature 150.0(2)
_cell_measurement_theta_max 14
_cell_measurement_theta_min 13
_cell_volume 1651.3(11)
_computing_cell_refinement DIF4
_computing_data_collection 'DIF4 (Stoe & Cie, 1992)'
_computing_data_reduction 'X-RED (Stoe & Cie, 1995)'
_computing_molecular_graphics 'SHELXTL/PC (Sheldrick, 1994)'
_computing_publication_material SHELXL93
_computing_structure_refinement 'SHELXL93 (Sheldrick, 1993)'
_computing_structure_solution 'SHELXS86 (Sheldrick, 1990)'
_diffrn_ambient_temperature 150.0(2)
_diffrn_measurement_device 'Stoe Stadi-4 four-circle'
_diffrn_measurement_method \w-2\q
_diffrn_radiation_monochromator graphite
_diffrn_radiation_source 'fine-focus sealed tube'
_diffrn_radiation_type MoK\a
_diffrn_radiation_wavelength 0.71073
_diffrn_reflns_av_R_equivalents 0.00
_diffrn_reflns_av_sigmaI/netI 0.0243
_diffrn_reflns_limit_h_max 10
_diffrn_reflns_limit_h_min -11
_diffrn_reflns_limit_k_max 16
_diffrn_reflns_limit_k_min 0
_diffrn_reflns_limit_l_max 11
_diffrn_reflns_limit_l_min 0
_diffrn_reflns_number 2140
_diffrn_reflns_theta_max 22.53
_diffrn_reflns_theta_min 2.53
_diffrn_standards_decay_% 0
_diffrn_standards_interval_time 60
_diffrn_standards_number 3
_exptl_absorpt_coefficient_mu 0.459
_exptl_absorpt_correction_type none
_exptl_crystal_colour colourless
_exptl_crystal_density_diffrn 1.474
_exptl_crystal_density_meas ?
_exptl_crystal_description tablet
_exptl_crystal_F_000 768
_exptl_crystal_size_max 0.50
_exptl_crystal_size_mid 0.45
_exptl_crystal_size_min 0.15
_refine_diff_density_max 0.21
_refine_diff_density_min -0.28
_refine_ls_extinction_method none
_refine_ls_goodness_of_fit_all 1.073
_refine_ls_goodness_of_fit_obs 1.059
_refine_ls_hydrogen_treatment 'H atoms riding'
_refine_ls_matrix_type full
_refine_ls_number_parameters 222
_refine_ls_number_reflns 2129
_refine_ls_number_restraints 34
_refine_ls_restrained_S_all 1.164
_refine_ls_restrained_S_obs 1.065
_refine_ls_R_factor_all 0.0445
_refine_ls_R_factor_obs 0.0317
_refine_ls_shift/esd_max -0.025
_refine_ls_shift/esd_mean 0.002
_refine_ls_structure_factor_coef Fsqd
_refine_ls_weighting_details 'w = 1/[\s^2^(Fo^2^)+(0.029P)^2^+2.12P] where P=(Fo^2^+2Fc^2^)/3'
_refine_ls_weighting_scheme calc
_refine_ls_wR_factor_all 0.0895
_refine_ls_wR_factor_obs 0.0746
_reflns_number_observed 1819
_reflns_number_total 2140
_reflns_observed_criterion >2sigma(I)
_cod_data_source_file ha1177.cif
_cod_data_source_block btpnns
_cod_depositor_comments
;
The following automatic conversions were performed:

'_geom_bond_publ_flag' value 'Yes' changed to 'yes' according to
/home/saulius/struct/CIF-dictionaries/cif_core.dic dictionary named
'cif_core.dic' version 2.4.1 from 2010-06-29 (13
times).

'_geom_angle_publ_flag' value 'Yes' changed to 'yes'
according to /home/saulius/struct/CIF-dictionaries/cif_core.dic
dictionary named 'cif_core.dic' version 2.4.1 from 2010-06-29 (19
times).

'_geom_angle_publ_flag' value 'No' changed to 'no' according
to /home/saulius/struct/CIF-dictionaries/cif_core.dic dictionary
named 'cif_core.dic' version 2.4.1 from 2010-06-29 (2
times).

'_geom_torsion_publ_flag' value 'Yes' changed to 'yes'
according to /home/saulius/struct/CIF-dictionaries/cif_core.dic
dictionary named 'cif_core.dic' version 2.4.1 from 2010-06-29 (11
times).

Automatic conversion script
Id: cif_fix_values 1715 2011-07-08 13:25:40Z adriana 

The following automatic conversions were performed:

'_exptl_crystal_density_meas' value 'not measured' was changed to '?'
- the value is perceived as not measured.

Automatic conversion script
Id: cif_fix_values 3008 2015-01-20 13:52:24Z robertas 

The following automatic conversions were performed:

'_refine_ls_weighting_scheme' value 'calc w =
1/[\s^2^(Fo^2^)+(0.029P)^2^+2.12P] where P=(Fo^2^+2Fc^2^)/3' was
changed to 'calc'. New tag '_refine_ls_weighting_details' was
created. The value of the new tag was set to 'w =
1/[\s^2^(Fo^2^)+(0.029P)^2^+2.12P] where P=(Fo^2^+2Fc^2^)/3'.

Automatic conversion script
Id: cif_fix_values 3143 2015-03-26 13:38:13Z robertas 
;
_cod_original_sg_symbol_H-M 'P 21/c'
_cod_database_code 2005775

loop_
_symmetry_equiv_pos_as_xyz
'x, y, z'
'-x, y+1/2, -z+1/2'
'-x, -y, -z'
'x, -y-1/2, z-1/2'

loop_
_atom_site_aniso_label
_atom_site_aniso_U_11
_atom_site_aniso_U_22
_atom_site_aniso_U_33
_atom_site_aniso_U_12
_atom_site_aniso_U_13
_atom_site_aniso_U_23
S1 0.0408(5) 0.0209(4) 0.0389(5) -0.0046(3) 0.0220(4) -0.0079(3)
C2 0.026(2) 0.0182(14) 0.0218(15) -0.0010(12) 0.0099(12) 0.0019(12)
C3 0.0217(14) 0.0197(15) 0.0220(15) -0.0028(11) 0.0063(12) 0.0016(12)
N4 0.0170(11) 0.0176(12) 0.0185(12) 0.0000(9) 0.0031(9) -0.0010(10)
C5 0.0210(14) 0.0196(14) 0.0150(13) -0.0004(11) 0.0036(11) -0.0017(11)
C6 0.0189(15) 0.0205(15) 0.0240(15) -0.0027(12) 0.0049(12) -0.0022(12)
N7 0.0168(12) 0.0202(12) 0.0182(12) 0.0017(9) 0.0042(9) -0.0020(10)
C8 0.0267(15) 0.024(2) 0.0213(15) 0.0019(12) 0.0113(12) -0.0006(12)
C9 0.028(2) 0.024(2) 0.0179(14) 0.0021(12) 0.0092(12) -0.0012(12)
C41 0.0182(14) 0.020(2) 0.0197(15) 0.0024(12) 0.0077(12) -0.0021(12)
O41 0.0266(10) 0.0204(11) 0.0229(10) -0.0045(8) 0.0044(8) 0.0021(8)
C42 0.022(2) 0.0163(14) 0.0192(15) 0.0012(11) 0.0039(12) -0.0004(11)
C43 0.022(2) 0.0201(15) 0.024(2) 0.0013(12) 0.0064(12) -0.0015(12)
C44 0.0171(15) 0.022(2) 0.036(2) 0.0012(12) 0.0026(13) 0.0028(13)
C45 0.031(2) 0.029(2) 0.029(2) -0.0028(14) -0.0087(14) 0.0004(14)
S46 0.0342(4) 0.0434(5) 0.0195(4) -0.0082(4) 0.0049(3) -0.0005(3)
C71 0.0222(15) 0.024(2) 0.022(2) -0.0038(12) 0.0053(12) -0.0045(13)
O71 0.0293(11) 0.0446(13) 0.0191(11) 0.0110(10) 0.0022(9) -0.0073(9)
C72 0.024(2) 0.020(2) 0.012(2) 0.0012(14) 0.0020(14) -0.0014(13)
C73 0.025(3) 0.029(3) 0.036(3) -0.002(2) 0.016(2) 0.010(2)
C74 0.017(2) 0.034(3) 0.035(3) 0.010(2) 0.001(2) -0.004(2)
C75 0.045(3) 0.025(2) 0.022(2) 0.012(2) -0.009(2) -0.001(2)
S76 0.0380(7) 0.0265(6) 0.0323(6) -0.0011(4) 0.0134(5) 0.0037(5)
S76' 0.0380(7) 0.0265(6) 0.0323(6) -0.0011(4) 0.0134(5) 0.0037(5)

loop_
_atom_site_label
_atom_site_occupancy
_atom_site_fract_x
_atom_site_fract_y
_atom_site_fract_z
_atom_site_U_iso_or_equiv
_atom_site_thermal_displace_type
_atom_site_calc_flag
_atom_site_refinement_flags
_atom_site_disorder_group
_atom_site_type_symbol
S1 1 0.76124(8) 0.01518(4) 0.51276(8) 0.0313(2) Uani d . . S
C2 1 0.7018(3) 0.0512(2) 0.6508(3) 0.0215(6) Uani d . . C
H2A 1 0.6750(3) 0.0022(2) 0.6944(3) 0.026 Uiso calc R . H
H2B 1 0.7791(3) 0.0783(2) 0.7173(3) 0.026 Uiso calc R . H
C3 1 0.5830(3) 0.1113(2) 0.6143(3) 0.0212(6) Uani d . . C
H3A 1 0.5090(3) 0.0874(2) 0.5404(3) 0.025 Uiso calc R . H
H3B 1 0.5476(3) 0.1182(2) 0.6922(3) 0.025 Uiso calc R . H
N4 1 0.6194(2) 0.19319(13) 0.5736(2) 0.0181(5) Uani d . . N
C5 1 0.7249(3) 0.2400(2) 0.6723(3) 0.0189(6) Uani d . . C
H5A 1 0.7401(3) 0.2126(2) 0.7602(3) 0.023 Uiso calc R . H
H5B 1 0.6889(3) 0.2963(2) 0.6797(3) 0.023 Uiso calc R . H
C6 1 0.8629(3) 0.2493(2) 0.6456(3) 0.0214(6) Uani d . . C
H6A 1 0.8463(3) 0.2683(2) 0.5522(3) 0.026 Uiso calc R . H
H6B 1 0.9142(3) 0.2938(2) 0.7044(3) 0.026 Uiso calc R . H
N7 1 0.9503(2) 0.17533(13) 0.6650(2) 0.0186(5) Uani d . . N
C8 1 0.9693(3) 0.1359(2) 0.5455(3) 0.0232(6) Uani d . . C
H8A 1 1.0350(3) 0.0896(2) 0.5730(3) 0.028 Uiso calc R . H
H8B 1 1.0088(3) 0.1769(2) 0.4968(3) 0.028 Uiso calc R . H
C9 1 0.8366(3) 0.1028(2) 0.4521(3) 0.0229(6) Uani d . . C
H9A 1 0.8535(3) 0.0865(2) 0.3670(3) 0.028 Uiso calc R . H
H9B 1 0.7692(3) 0.1486(2) 0.4319(3) 0.028 Uiso calc R . H
C41 1 0.5544(3) 0.2324(2) 0.4588(3) 0.0187(6) Uani d . . C
O41 1 0.5977(2) 0.29834(11) 0.4263(2) 0.0239(5) Uani d . . O
C42 1 0.4258(2) 0.1962(2) 0.3702(2) 0.0197(6) Uani d D . C
C43 1 0.3079(3) 0.1764(2) 0.3983(3) 0.0223(6) Uani d D . C
H43 1 0.2997(3) 0.1753(2) 0.4865(3) 0.027 Uiso calc R . H
C44 1 0.1992(3) 0.1577(2) 0.2837(3) 0.0260(7) Uani d D . C
H44 1 0.1105(3) 0.1421(2) 0.2862(3) 0.031 Uiso calc R . H
C45 1 0.2357(3) 0.1644(2) 0.1701(3) 0.0332(8) Uani d D . C
H45 1 0.1757(3) 0.1543(2) 0.0834(3) 0.040 Uiso calc R . H
S46 1 0.40194(8) 0.19313(5) 0.20055(7) 0.0330(2) Uani d D . S
C71 1 1.0117(3) 0.1504(2) 0.7908(3) 0.0231(6) Uani d . . C
O71 1 0.9811(2) 0.18023(13) 0.8871(2) 0.0321(5) Uani d . . O
C72 0.830(3) 1.1230(3) 0.0872(2) 0.8161(2) 0.0193(14) Uani d PD 1 C
C73 0.830(3) 1.2507(5) 0.0955(3) 0.8021(6) 0.0284(14) Uani d PD 1 C
H73 0.830(3) 1.2761(5) 0.1412(3) 0.7572(6) 0.034 Uiso calc PR 1 H
C74 0.830(3) 1.3415(4) 0.0311(4) 0.8590(6) 0.0303(13) Uani d PD 1 C
H74 0.830(3) 1.4333(4) 0.0283(4) 0.8565(6) 0.036 Uiso calc PR 1 H
C75 0.830(3) 1.2818(6) -0.0261(3) 0.9177(6) 0.0347(14) Uani d PD 1 C
H75 0.830(3) 1.3267(6) -0.0743(3) 0.9617(6) 0.042 Uiso calc PR 1 H
S76 0.830(3) 1.11656(11) -0.00184(7) 0.90396(13) 0.0316(4) Uani d PD 1 S
C72' 0.170(3) 1.1230(3) 0.0872(2) 0.8161(2) 0.040(8) Uiso d PD 2 C
C73' 0.170(3) 1.1255(15) 0.0117(8) 0.877(2) 0.040(8) Uiso d PD 2 C
H73' 0.170(3) 1.0495(15) -0.0112(8) 0.899(2) 0.048 Uiso calc PR 2 H
C74' 0.170(3) 1.2529(19) -0.0289(12) 0.903(4) 0.040(8) Uiso d PD 2 C
H74' 0.170(3) 1.2723(19) -0.0818(12) 0.944(4) 0.048 Uiso calc PR 2 H
C75' 0.170(3) 1.3439(14) 0.0168(12) 0.861(3) 0.040(8) Uiso d PD 2 C
H75' 0.170(3) 1.4350(14) 0.0001(12) 0.8701(3) 0.048 Uiso calc PR 2 H
S76' 0.170(3) 1.2742(8) 0.1086(6) 0.7913(10) 0.0316(4) Uani d PD 2 S

loop_
_atom_type_symbol
_atom_type_description
_atom_type_scat_dispersion_real
_atom_type_scat_dispersion_imag
_atom_type_scat_source
C C 0.0033 0.0016 'International Tables Vol C Tables 4.2.6.8 and 6.1.1.4'
H H 0.0000 0.0000 'International Tables Vol C Tables 4.2.6.8 and 6.1.1.4'
N N 0.0061 0.0033 'International Tables Vol C Tables 4.2.6.8 and 6.1.1.4'
O O 0.0106 0.0060 'International Tables Vol C Tables 4.2.6.8 and 6.1.1.4'
S S 0.1246 0.1234 'International Tables Vol C Tables 4.2.6.8 and 6.1.1.4'

loop_
_geom_angle_atom_site_label_1
_geom_angle_atom_site_label_2
_geom_angle_atom_site_label_3
_geom_angle
_geom_angle_publ_flag
C9 S1 C2 107.80(13) yes
C3 C2 S1 115.8(2) yes
N4 C3 C2 113.2(2) yes
C41 N4 C3 125.4(2) yes
C41 N4 C5 117.3(2) yes
C3 N4 C5 117.0(2) yes
N4 C5 C6 116.9(2) yes
N7 C6 C5 117.0(2) yes
C71 N7 C8 124.4(2) yes
C71 N7 C6 118.1(2) yes
C8 N7 C6 117.4(2) yes
N7 C8 C9 112.6(2) yes
C8 C9 S1 116.2(2) yes
O41 C41 N4 121.6(2) yes
O41 C41 C42 119.2(2) yes
N4 C41 C42 119.2(2) yes
C43 C42 C41 129.5(2) ?
C43 C42 S46 110.4(2) ?
C41 C42 S46 119.1(2) ?
C42 C43 C44 113.4(2) ?
C45 C44 C43 112.2(2) ?
C44 C45 S46 112.1(2) ?
C45 S46 C42 91.95(13) ?
O71 C71 N7 121.6(2) yes
O71 C71 C72' 118.8(2) no
N7 C71 C72' 119.5(2) no
O71 C71 C72 118.8(2) yes
N7 C71 C72 119.5(2) yes
C73 C72 C71 128.3(3) ?
C73 C72 S76 109.1(3) ?
C71 C72 S76 121.2(2) ?
C72 C73 C74 114.8(4) ?
C75 C74 C73 111.4(3) ?
C74 C75 S76 112.1(3) ?
C75 S76 C72 92.6(2) ?
C73' C72' C71 126.8(6) ?
C73' C72' S76' 111.1(5) ?
C71 C72' S76' 121.6(4) ?
C72' C73' C74' 113.0(6) ?
C75' C74' C73' 111.8(6) ?
C74' C75' S76' 111.5(5) ?
C72' S76' C75' 92.6(4) ?

loop_
_geom_bond_atom_site_label_1
_geom_bond_atom_site_label_2
_geom_bond_distance
_geom_bond_publ_flag
S1 C2 1.818(3) yes
C2 C3 1.515(4) yes
C3 N4 1.467(3) yes
N4 C5 1.467(3) yes
C5 C6 1.527(4) yes
C6 N7 1.468(3) yes
N7 C8 1.465(3) yes
C8 C9 1.521(4) yes
C9 S1 1.810(3) yes
N4 C41 1.348(3) yes
C41 O41 1.236(3) yes
C41 C42 1.492(4) ?
C42 C43 1.362(4) ?
C42 S46 1.720(3) ?
C43 C44 1.411(4) ?
C44 C45 1.350(4) ?
C45 S46 1.703(3) ?
N7 C71 1.344(4) yes
C71 O71 1.236(3) yes
C71 C72' 1.494(4) ?
C71 C72 1.494(4) ?
C72 C73 1.365(5) ?
C72 S76 1.714(3) ?
C73 C74 1.404(6) ?
C74 C75 1.350(5) ?
C75 S76 1.702(5) ?
C72' C73' 1.368(8) ?
C72' S76' 1.680(6) ?
C73' C74' 1.413(9) ?
C74' C75' 1.354(8) ?
C75' S76' 1.710(9) ?

loop_
_geom_torsion_atom_site_label_1
_geom_torsion_atom_site_label_2
_geom_torsion_atom_site_label_3
_geom_torsion_atom_site_label_4
_geom_torsion
_geom_torsion_publ_flag
C9 S1 C2 C3 67.7(2) yes
S1 C2 C3 N4 -69.6(3) yes
C2 C3 N4 C41 126.7(3) ?
C2 C3 N4 C5 -60.7(3) yes
C41 N4 C5 C6 -77.3(3) ?
C3 N4 C5 C6 109.4(3) yes
N4 C5 C6 N7 -73.1(3) yes
C5 C6 N7 C71 -73.1(3) ?
C5 C6 N7 C8 109.6(3) yes
C71 N7 C8 C9 120.2(3) ?
C6 N7 C8 C9 -62.7(3) yes
N7 C8 C9 S1 -68.2(3) yes
C2 S1 C9 C8 68.5(2) yes
C3 N4 C41 O41 -174.1(2) ?
C5 N4 C41 O41 13.3(4) ?
C3 N4 C41 C42 7.2(4) yes
C5 N4 C41 C42 -165.5(2) ?
O41 C41 C42 C43 -122.5(3) ?
N4 C41 C42 C43 56.3(4) ?
O41 C41 C42 S46 44.7(3) ?
N4 C41 C42 S46 -136.4(2) ?
C41 C42 C43 C44 169.0(3) ?
S46 C42 C43 C44 0.8(3) ?
C42 C43 C44 C45 -0.7(4) ?
C43 C44 C45 S46 0.2(3) ?
C44 C45 S46 C42 0.3(2) ?
C43 C42 S46 C45 -0.6(2) ?
C41 C42 S46 C45 -170.2(2) ?
C8 N7 C71 O71 -172.2(2) ?
C6 N7 C71 O71 10.7(4) ?
C8 N7 C71 C72' 9.8(4) ?
C8 N7 C71 C72 9.8(4) yes
C6 N7 C71 C72 -167.3(2) ?
O71 C71 C72 C73 -109.5(4) ?
N7 C71 C72 C73 68.5(5) ?
O71 C71 C72 S76 55.8(3) ?
N7 C71 C72 S76 -126.1(2) ?
C71 C72 C73 C74 167.6(3) ?
S76 C72 C73 C74 0.8(4) ?
C72 C73 C74 C75 -0.5(5) ?
C73 C74 C75 S76 -0.1(4) ?
C74 C75 S76 C72 0.4(3) ?
C73 C72 S76 C75 -0.7(3) ?
C71 C72 S76 C75 -168.6(3) ?
O71 C71 C72' C73' 60.5(12) ?
N7 C71 C72' C73' -121.5(12) ?
O71 C71 C72' S76' -110.2(5) ?
N7 C71 C72' S76' 67.8(5) ?
C71 C72' C73' C74' -171.6(12) ?
S76' C72' C73' C74' -0.1(6) ?
C72' C73' C74' C75' 0.1(8) ?
C73' C74' C75' S76' 0.0(7) ?
C73' C72' S76' C75' 0.1(5) ?
C71 C72' S76' C75' 172.1(11) ?
C74' C75' S76' C72' 0.0(5) ?
